data_4101697
loop_
_publ_author_name
'Mitchell, Reginald H.'
'Zhang, Rui'
'Berg, David J.'
'Twamley, Brendan'
'Williams, Richard Vaughan'

_publ_section_title
;
 Measuring aromaticity with the dimethyldihydropyrene ring current probe.
 Experimental and computational studies of the fulvenes and the strongly
 antiaromatic cyclopentadienone reveal large Mills-Nixon-type bond
 localization effects. Synthesis of fulvene-fused dihydropyrenes.
;
_journal_issue 1
_journal_name_full 'Journal of the American Chemical Society'
_journal_page_first 189
_journal_page_last 199
_journal_paper_doi 10.1021/ja806427n
_journal_volume 131
_journal_year 2009
_chemical_formula_moiety 'C29 H34 O'
_chemical_formula_sum 'C29 H34 O'
_chemical_formula_weight 398.56
_chemical_name_common Cyclopentenone-tBuDHP
_space_group_IT_number 2
_symmetry_cell_setting triclinic
_symmetry_Int_Tables_number 2
_symmetry_space_group_name_Hall '-P 1'
_symmetry_space_group_name_H-M 'P -1'
_atom_sites_solution_hydrogens geom
_atom_sites_solution_primary direct
_atom_sites_solution_secondary difmap
_audit_creation_method SHELXL-97
_cell_angle_alpha 112.859(7)
_cell_angle_beta 91.953(8)
_cell_angle_gamma 103.258(8)
_cell_formula_units_Z 2
_cell_length_a 9.685(4)
_cell_length_b 10.666(4)
_cell_length_c 12.406(5)
_cell_measurement_reflns_used 2679
_cell_measurement_temperature 86(2)
_cell_measurement_theta_max 25.35
_cell_measurement_theta_min 2.14
_cell_volume 1138.5(8)
_computing_cell_refinement 'Bruker SAINT+ v. 6.45a'
_computing_data_collection 'Bruker SMART v. 5.626'
_computing_data_reduction 'Bruker SAINT+ v. 6.45a'
_computing_molecular_graphics 'XP, Bruker SHELXTL v. 6.12'
_computing_publication_material 'XCIF, Bruker SHELXTL v. 6.12'
_computing_structure_refinement 'XL, Bruker SHELXTL v. 6.12'
_computing_structure_solution 'XS, Bruker SHELXTL v. 6.12'
_diffrn_ambient_temperature 86(2)
_diffrn_detector_area_resol_mean 8.3
_diffrn_measured_fraction_theta_full 0.998
_diffrn_measured_fraction_theta_max 0.998
_diffrn_measurement_device_type 'Bruker/Siemens SMART APEX'
_diffrn_measurement_method '\w scans'
_diffrn_radiation_monochromator graphite
_diffrn_radiation_probe x-ray
_diffrn_radiation_type MoK\a
_diffrn_radiation_wavelength 0.71073
_diffrn_reflns_av_R_equivalents 0.0783
_diffrn_reflns_av_sigmaI/netI 0.0956
_diffrn_reflns_limit_h_max 11
_diffrn_reflns_limit_h_min -11
_diffrn_reflns_limit_k_max 12
_diffrn_reflns_limit_k_min -12
_diffrn_reflns_limit_l_max 14
_diffrn_reflns_limit_l_min -14
_diffrn_reflns_number 12286
_diffrn_reflns_theta_full 25.25
_diffrn_reflns_theta_max 25.25
_diffrn_reflns_theta_min 1.80
_diffrn_source 'normal-focus sealed tube'
_diffrn_standards_number 0
_exptl_absorpt_coefficient_mu 0.068
_exptl_absorpt_correction_T_max 0.9973
_exptl_absorpt_correction_T_min 0.9825
_exptl_absorpt_correction_type multi-scan
_exptl_absorpt_process_details 'SADABS (Bruker, 2001)'
_exptl_crystal_colour brown
_exptl_crystal_density_diffrn 1.162
_exptl_crystal_density_method 'not measured'
_exptl_crystal_description plate
_exptl_crystal_F_000 432
_exptl_crystal_size_max 0.26
_exptl_crystal_size_mid 0.11
_exptl_crystal_size_min 0.04
_refine_diff_density_max 0.303
_refine_diff_density_min -0.229
_refine_diff_density_rms 0.054
_refine_ls_extinction_method none
_refine_ls_goodness_of_fit_ref 0.999
_refine_ls_hydrogen_treatment constr
_refine_ls_matrix_type full
_refine_ls_number_parameters 280
_refine_ls_number_reflns 4125
_refine_ls_number_restraints 1
_refine_ls_restrained_S_all 0.999
_refine_ls_R_factor_all 0.1308
_refine_ls_R_factor_gt 0.0668
_refine_ls_shift/su_max 0.000
_refine_ls_shift/su_mean 0.000
_refine_ls_structure_factor_coef Fsqd
_refine_ls_weighting_details 'calc w=1/[\s^2^(Fo^2^)+(0.0838P)^2^] where P=(Fo^2^+2Fc^2^)/3'
_refine_ls_weighting_scheme calc
_refine_ls_wR_factor_gt 0.1474
_refine_ls_wR_factor_ref 0.1758
_reflns_number_gt 2329
_reflns_number_total 4125
_reflns_threshold_expression I>2\s(I)
_cod_data_source_file ja806427n_si_001.cif
_cod_data_source_block compound4
_cod_original_cell_volume 1138.6(8)
_cod_database_code 4101697

loop_
_symmetry_equiv_pos_as_xyz
'x, y, z'
'-x, -y, -z'

loop_
_atom_site_label
_atom_site_type_symbol
_atom_site_fract_x
_atom_site_fract_y
_atom_site_fract_z
_atom_site_U_iso_or_equiv
_atom_site_adp_type
_atom_site_occupancy
_atom_site_symmetry_multiplicity
_atom_site_calc_flag
_atom_site_refinement_flags
_atom_site_disorder_assembly
_atom_site_disorder_group
C1 C -0.0650(3) 0.2332(3) 0.0871(2) 0.0223(7) Uani 1 1 d . . .
C2 C 0.0127(3) 0.2936(3) 0.0193(3) 0.0244(7) Uani 1 1 d . A .
H2A H -0.0227 0.2617 -0.0618 0.029 Uiso 1 1 calc R . .
C3 C 0.1413(3) 0.3996(3) 0.0658(2) 0.0239(7) Uani 1 1 d . . .
C4 C 0.2264(3) 0.4577(3) -0.0014(3) 0.0254(7) Uani 1 1 d . A .
H4A H 0.1970 0.4235 -0.0838 0.030 Uiso 1 1 calc R . .
C5 C 0.3529(3) 0.5641(3) 0.0495(3) 0.0236(7) Uani 1 1 d . . .
H5A H 0.4029 0.6055 0.0019 0.028 Uiso 1 1 calc R A .
C6 C 0.4081(3) 0.6113(3) 0.1663(2) 0.0211(7) Uani 1 1 d . A .
C7 C 0.5313(3) 0.7232(3) 0.2229(3) 0.0250(7) Uani 1 1 d . . .
H7A H 0.5825 0.7664 0.1769 0.030 Uiso 1 1 calc R A .
C8 C 0.5824(3) 0.7744(3) 0.3420(3) 0.0258(7) Uani 1 1 d . A .
C9 C 0.5051(3) 0.7122(3) 0.4121(3) 0.0218(7) Uani 1 1 d . . .
H9A H 0.5387 0.7482 0.4939 0.026 Uiso 1 1 calc R A .
C10 C 0.3818(3) 0.6004(3) 0.3654(2) 0.0220(7) Uani 1 1 d . A .
C11 C 0.2984(3) 0.5406(3) 0.4331(2) 0.0181(6) Uani 1 1 d . . .
C12 C 0.3307(3) 0.5812(3) 0.5634(2) 0.0238(7) Uani 1 1 d D A .
C13 C 0.2106(3) 0.4790(3) 0.5895(2) 0.0229(7) Uani 1 1 d . . .
H13A H 0.2511 0.4189 0.6186 0.028 Uiso 1 1 calc R A .
H13B H 0.1579 0.5322 0.6505 0.028 Uiso 1 1 calc R . .
C14 C 0.1116(3) 0.3894(3) 0.4748(2) 0.0214(7) Uani 1 1 d D A .
C15 C 0.1721(3) 0.4321(3) 0.3815(2) 0.0191(6) Uani 1 1 d . A .
C16 C 0.1122(3) 0.3827(3) 0.2631(2) 0.0188(7) Uani 1 1 d . . .
C17 C -0.0111(3) 0.2767(3) 0.2076(2) 0.0216(7) Uani 1 1 d . A .
H17A H -0.0623 0.2307 0.2518 0.026 Uiso 1 1 calc R . .
C22 C -0.2092(3) 0.1208(3) 0.0371(2) 0.0236(7) Uani 1 1 d . . .
C23 C -0.3254(3) 0.1808(3) 0.1044(3) 0.0293(8) Uani 1 1 d . . .
H23A H -0.3247 0.2704 0.0994 0.044 Uiso 1 1 calc R . .
H23B H -0.3064 0.1966 0.1873 0.044 Uiso 1 1 calc R . .
H23C H -0.4193 0.1138 0.0693 0.044 Uiso 1 1 calc R . .
C24 C -0.2021(3) -0.0125(3) 0.0554(3) 0.0348(8) Uani 1 1 d . . .
H24A H -0.1329 -0.0554 0.0083 0.052 Uiso 1 1 calc R . .
H24B H -0.2968 -0.0800 0.0305 0.052 Uiso 1 1 calc R . .
H24C H -0.1721 0.0131 0.1391 0.052 Uiso 1 1 calc R . .
C25 C -0.2515(3) 0.0792(3) -0.0950(3) 0.0345(8) Uani 1 1 d . . .
H25A H -0.2628 0.1619 -0.1073 0.052 Uiso 1 1 calc R . .
H25B H -0.3421 0.0055 -0.1231 0.052 Uiso 1 1 calc R . .
H25C H -0.1766 0.0437 -0.1390 0.052 Uiso 1 1 calc R . .
C26 C 0.7119(3) 0.9043(3) 0.3962(3) 0.0281(7) Uani 1 1 d . . .
C27 C 0.8423(3) 0.8741(3) 0.3319(3) 0.0348(8) Uani 1 1 d . A .
H27A H 0.8716 0.7990 0.3459 0.052 Uiso 1 1 calc R . .
H27B H 0.9218 0.9598 0.3622 0.052 Uiso 1 1 calc R . .
H27C H 0.8162 0.8443 0.2470 0.052 Uiso 1 1 calc R . .
C28 C 0.6737(3) 1.0292(3) 0.3805(3) 0.0324(8) Uani 1 1 d . A .
H28A H 0.5903 1.0484 0.4200 0.049 Uiso 1 1 calc R . .
H28B H 0.6513 1.0057 0.2962 0.049 Uiso 1 1 calc R . .
H28C H 0.7551 1.1129 0.4153 0.049 Uiso 1 1 calc R . .
C29 C 0.7554(3) 0.9481(3) 0.5284(3) 0.0377(9) Uani 1 1 d . A .
H29A H 0.7793 0.8697 0.5407 0.057 Uiso 1 1 calc R . .
H29B H 0.6756 0.9725 0.5714 0.057 Uiso 1 1 calc R . .
H29C H 0.8389 1.0301 0.5578 0.057 Uiso 1 1 calc R . .
C18A C 0.1786(4) 0.4745(4) 0.1981(3) 0.0207(5) Uani 0.801(3) 1 d P A 1
H12A H 0.3316 0.6875 0.6167 0.031 Uiso 0.80 1 d P A 1
H12B H 0.4283 0.5582 0.5820 0.031 Uiso 0.80 1 d P A 1
C19A C 0.1140(4) 0.6047(4) 0.2405(3) 0.0207(5) Uani 0.801(3) 1 d P A 1
H19A H 0.1572 0.6695 0.2052 0.031 Uiso 0.801(3) 1 calc PR A 1
H19B H 0.1341 0.6535 0.3267 0.031 Uiso 0.801(3) 1 calc PR A 1
H19C H 0.0102 0.5727 0.2162 0.031 Uiso 0.801(3) 1 calc PR A 1
C20A C 0.3434(4) 0.5216(4) 0.2305(3) 0.0207(5) Uani 0.801(3) 1 d P A 1
C21A C 0.4073(4) 0.3918(4) 0.1902(3) 0.0207(5) Uani 0.801(3) 1 d P A 1
H21A H 0.3834 0.3392 0.1044 0.031 Uiso 0.801(3) 1 calc PR A 1
H21B H 0.3672 0.3304 0.2294 0.031 Uiso 0.801(3) 1 calc PR A 1
H21C H 0.5117 0.4241 0.2114 0.031 Uiso 0.801(3) 1 calc PR A 1
O1A O 0.0007(2) 0.2993(2) 0.46306(18) 0.0282(6) Uani 0.917(3) 1 d PD A 1
C18B C 0.2252(16) 0.4270(17) 0.1923(13) 0.0207(5) Uani 0.199(3) 1 d P A 2
H14A H 0.0178 0.4034 0.4826 0.031 Uiso 0.20 1 d P A 2
H14B H 0.1051 0.2913 0.4534 0.031 Uiso 0.20 1 d P A 2
C19B C 0.3339(16) 0.3300(16) 0.1742(13) 0.0207(5) Uani 0.199(3) 1 d P A 2
H19D H 0.3994 0.3638 0.2474 0.031 Uiso 0.199(3) 1 calc PR A 2
H19E H 0.3890 0.3346 0.1104 0.031 Uiso 0.199(3) 1 calc PR A 2
H19F H 0.2798 0.2323 0.1536 0.031 Uiso 0.199(3) 1 calc PR A 2
C20B C 0.2973(16) 0.5808(17) 0.2557(13) 0.0207(5) Uani 0.199(3) 1 d P A 2
C21B C 0.1925(15) 0.6741(16) 0.2755(13) 0.0207(5) Uani 0.199(3) 1 d P A 2
H21D H 0.1184 0.6462 0.3196 0.031 Uiso 0.199(3) 1 calc PR A 2
H21E H 0.1477 0.6624 0.1989 0.031 Uiso 0.199(3) 1 calc PR A 2
H21F H 0.2448 0.7731 0.3204 0.031 Uiso 0.199(3) 1 calc PR A 2
O1B O 0.4291(17) 0.669(2) 0.6322(17) 0.0282(6) Uani 0.083(3) 1 d PD A 2

loop_
_atom_site_aniso_label
_atom_site_aniso_U_11
_atom_site_aniso_U_22
_atom_site_aniso_U_33
_atom_site_aniso_U_23
_atom_site_aniso_U_13
_atom_site_aniso_U_12
C1 0.0137(15) 0.0265(17) 0.0277(17) 0.0122(14) 0.0070(13) 0.0046(12)
C2 0.0176(16) 0.0337(18) 0.0225(16) 0.0139(14) 0.0057(13) 0.0031(13)
C3 0.0196(16) 0.0326(18) 0.0232(16) 0.0164(14) 0.0079(13) 0.0039(13)
C4 0.0219(17) 0.0362(19) 0.0252(17) 0.0196(15) 0.0111(13) 0.0070(14)
C5 0.0160(16) 0.0308(18) 0.0325(18) 0.0217(15) 0.0123(13) 0.0049(13)
C6 0.0128(15) 0.0309(17) 0.0297(17) 0.0218(14) 0.0096(13) 0.0066(13)
C7 0.0171(16) 0.0329(18) 0.0349(18) 0.0241(15) 0.0127(13) 0.0054(13)
C8 0.0157(16) 0.0291(18) 0.0380(19) 0.0204(15) 0.0059(14) 0.0036(13)
C9 0.0136(15) 0.0285(17) 0.0259(17) 0.0156(14) 0.0023(12) 0.0026(13)
C10 0.0129(15) 0.0301(17) 0.0279(17) 0.0180(14) 0.0043(12) 0.0036(12)
C11 0.0134(14) 0.0226(16) 0.0240(16) 0.0144(13) 0.0052(12) 0.0065(12)
C12 0.0197(16) 0.0301(17) 0.0254(16) 0.0160(14) 0.0088(13) 0.0043(13)
C13 0.0189(16) 0.0324(18) 0.0265(17) 0.0208(14) 0.0106(13) 0.0066(13)
C14 0.0159(16) 0.0268(17) 0.0284(17) 0.0181(14) 0.0088(12) 0.0052(13)
C15 0.0119(15) 0.0242(16) 0.0278(16) 0.0163(14) 0.0080(12) 0.0063(12)
C16 0.0122(15) 0.0240(16) 0.0261(16) 0.0152(14) 0.0104(12) 0.0055(12)
C17 0.0123(15) 0.0287(17) 0.0324(18) 0.0198(14) 0.0124(13) 0.0068(13)
C22 0.0140(15) 0.0286(17) 0.0290(17) 0.0152(14) 0.0049(13) 0.0004(12)
C23 0.0104(15) 0.040(2) 0.0366(18) 0.0176(16) 0.0052(13) 0.0003(13)
C24 0.0200(17) 0.0324(19) 0.052(2) 0.0226(17) 0.0045(15) -0.0036(14)
C25 0.0231(18) 0.039(2) 0.0349(19) 0.0159(16) 0.0045(14) -0.0051(14)
C26 0.0138(16) 0.0292(18) 0.043(2) 0.0211(16) 0.0057(14) -0.0020(13)
C27 0.0104(16) 0.039(2) 0.061(2) 0.0299(18) 0.0080(15) -0.0003(13)
C28 0.0130(16) 0.0315(19) 0.052(2) 0.0197(17) 0.0084(14) -0.0005(13)
C29 0.0184(17) 0.039(2) 0.051(2) 0.0209(17) 0.0003(15) -0.0062(14)
C18A 0.0128(11) 0.0304(12) 0.0259(10) 0.0186(9) 0.0089(8) 0.0050(7)
C19A 0.0128(11) 0.0304(12) 0.0259(10) 0.0186(9) 0.0089(8) 0.0050(7)
C20A 0.0128(11) 0.0304(12) 0.0259(10) 0.0186(9) 0.0089(8) 0.0050(7)
C21A 0.0128(11) 0.0304(12) 0.0259(10) 0.0186(9) 0.0089(8) 0.0050(7)
O1A 0.0175(13) 0.0417(14) 0.0293(13) 0.0248(11) 0.0072(9) -0.0042(10)
C18B 0.0128(11) 0.0304(12) 0.0259(10) 0.0186(9) 0.0089(8) 0.0050(7)
C19B 0.0128(11) 0.0304(12) 0.0259(10) 0.0186(9) 0.0089(8) 0.0050(7)
C20B 0.0128(11) 0.0304(12) 0.0259(10) 0.0186(9) 0.0089(8) 0.0050(7)
C21B 0.0128(11) 0.0304(12) 0.0259(10) 0.0186(9) 0.0089(8) 0.0050(7)
O1B 0.0175(13) 0.0417(14) 0.0293(13) 0.0248(11) 0.0072(9) -0.0042(10)

loop_
_atom_type_symbol
_atom_type_description
_atom_type_scat_dispersion_real
_atom_type_scat_dispersion_imag
_atom_type_scat_source
C C 0.0033 0.0016 'International Tables Vol C Tables 4.2.6.8 and 6.1.1.4'
H H 0.0000 0.0000 'International Tables Vol C Tables 4.2.6.8 and 6.1.1.4'
O O 0.0106 0.0060 'International Tables Vol C Tables 4.2.6.8 and 6.1.1.4'

loop_
_geom_angle_atom_site_label_1
_geom_angle_atom_site_label_2
_geom_angle_atom_site_label_3
_geom_angle
_geom_angle_site_symmetry_1
_geom_angle_site_symmetry_3
_geom_angle_publ_flag
C2 C1 C17 119.4(2) . . ?
C2 C1 C22 122.5(3) . . ?
C17 C1 C22 118.1(2) . . ?
C1 C2 C3 122.6(3) . . ?
C1 C2 H2A 118.7 . . ?
C3 C2 H2A 118.7 . . ?
C2 C3 C4 124.1(3) . . ?
C2 C3 C18A 118.3(3) . . ?
C4 C3 C18A 116.7(3) . . ?
C2 C3 C18B 119.3(5) . . ?
C4 C3 C18B 114.0(5) . . ?
C5 C4 C3 121.8(3) . . ?
C5 C4 H4A 119.1 . . ?
C3 C4 H4A 119.1 . . ?
C6 C5 C4 122.4(3) . . ?
C6 C5 H5A 118.8 . . ?
C4 C5 H5A 118.8 . . ?
C5 C6 C7 124.3(2) . . ?
C5 C6 C20A 116.4(3) . . ?
C7 C6 C20A 118.7(3) . . ?
C5 C6 C20B 117.2(6) . . ?
C7 C6 C20B 114.3(6) . . ?
C8 C7 C6 123.9(3) . . ?
C8 C7 H7A 118.1 . . ?
C6 C7 H7A 118.1 . . ?
C7 C8 C9 118.5(3) . . ?
C7 C8 C26 119.3(2) . . ?
C9 C8 C26 122.0(3) . . ?
C10 C9 C8 122.7(3) . . ?
C10 C9 H9A 118.7 . . ?
C8 C9 H9A 118.7 . . ?
C9 C10 C11 124.3(3) . . ?
C9 C10 C20B 118.5(6) . . ?
C11 C10 C20B 112.2(6) . . ?
C9 C10 C20A 119.1(3) . . ?
C11 C10 C20A 116.1(2) . . ?
C15 C11 C10 121.5(3) . . ?
C15 C11 C12 112.4(2) . . ?
C10 C11 C12 126.1(2) . . ?
O1B C12 C11 128.9(10) . . ?
O1B C12 C13 126.7(10) . . ?
C11 C12 C13 104.4(2) . . ?
O1B C12 H12A 54.1 . . ?
C11 C12 H12A 113.9 . . ?
C13 C12 H12A 110.1 . . ?
O1B C12 H12B 57.7 . . ?
C11 C12 H12B 109.9 . . ?
C13 C12 H12B 106.2 . . ?
H12A C12 H12B 111.8 . . ?
C14 C13 C12 106.8(2) . . ?
C14 C13 H13A 110.4 . . ?
C12 C13 H13A 110.4 . . ?
C14 C13 H13B 110.4 . . ?
C12 C13 H13B 110.4 . . ?
H13A C13 H13B 108.6 . . ?
O1A C14 C15 127.1(3) . . ?
O1A C14 C13 125.1(2) . . ?
C15 C14 C13 107.8(2) . . ?
O1A C14 H14A 53.5 . . ?
C15 C14 H14A 110.0 . . ?
C13 C14 H14A 110.3 . . ?
O1A C14 H14B 55.3 . . ?
C15 C14 H14B 109.6 . . ?
C13 C14 H14B 110.3 . . ?
H14A C14 H14B 108.7 . . ?
C11 C15 C16 123.7(2) . . ?
C11 C15 C14 108.5(2) . . ?
C16 C15 C14 127.7(2) . . ?
C17 C16 C15 126.3(2) . . ?
C17 C16 C18B 121.2(6) . . ?
C15 C16 C18B 109.8(6) . . ?
C17 C16 C18A 117.9(3) . . ?
C15 C16 C18A 114.9(2) . . ?
C16 C17 C1 122.8(2) . . ?
C16 C17 H17A 118.6 . . ?
C1 C17 H17A 118.6 . . ?
C23 C22 C25 108.5(2) . . ?
C23 C22 C1 108.3(2) . . ?
C25 C22 C1 112.6(2) . . ?
C23 C22 C24 108.9(2) . . ?
C25 C22 C24 108.6(2) . . ?
C1 C22 C24 109.9(2) . . ?
C22 C23 H23A 109.5 . . ?
C22 C23 H23B 109.5 . . ?
H23A C23 H23B 109.5 . . ?
C22 C23 H23C 109.5 . . ?
H23A C23 H23C 109.5 . . ?
H23B C23 H23C 109.5 . . ?
C22 C24 H24A 109.5 . . ?
C22 C24 H24B 109.5 . . ?
H24A C24 H24B 109.5 . . ?
C22 C24 H24C 109.5 . . ?
H24A C24 H24C 109.5 . . ?
H24B C24 H24C 109.5 . . ?
C22 C25 H25A 109.5 . . ?
C22 C25 H25B 109.5 . . ?
H25A C25 H25B 109.5 . . ?
C22 C25 H25C 109.5 . . ?
H25A C25 H25C 109.5 . . ?
H25B C25 H25C 109.5 . . ?
C29 C26 C8 113.1(2) . . ?
C29 C26 C28 108.0(3) . . ?
C8 C26 C28 108.7(2) . . ?
C29 C26 C27 108.2(2) . . ?
C8 C26 C27 110.0(3) . . ?
C28 C26 C27 108.8(2) . . ?
C26 C27 H27A 109.5 . . ?
C26 C27 H27B 109.5 . . ?
H27A C27 H27B 109.5 . . ?
C26 C27 H27C 109.5 . . ?
H27A C27 H27C 109.5 . . ?
H27B C27 H27C 109.5 . . ?
C26 C28 H28A 109.5 . . ?
C26 C28 H28B 109.5 . . ?
H28A C28 H28B 109.5 . . ?
C26 C28 H28C 109.5 . . ?
H28A C28 H28C 109.5 . . ?
H28B C28 H28C 109.5 . . ?
C26 C29 H29A 109.5 . . ?
C26 C29 H29B 109.5 . . ?
H29A C29 H29B 109.5 . . ?
C26 C29 H29C 109.5 . . ?
H29A C29 H29C 109.5 . . ?
H29B C29 H29C 109.5 . . ?
C3 C18A C16 113.0(3) . . ?
C3 C18A C20A 109.1(3) . . ?
C16 C18A C20A 109.5(3) . . ?
C3 C18A C19A 108.0(3) . . ?
C16 C18A C19A 106.2(3) . . ?
C20A C18A C19A 111.0(3) . . ?
C6 C20A C10 112.3(3) . . ?
C6 C20A C18A 109.4(3) . . ?
C10 C20A C18A 109.3(3) . . ?
C6 C20A C21A 107.0(3) . . ?
C10 C20A C21A 107.9(3) . . ?
C18A C20A C21A 110.9(3) . . ?
C14 O1A H14A 49.4 . . ?
C14 O1A H14B 49.3 . . ?
H14A O1A H14B 98.7 . . ?
C20B C18B C16 109.6(11) . . ?
C20B C18B C19B 113.0(13) . . ?
C16 C18B C19B 107.4(11) . . ?
C20B C18B C3 108.7(11) . . ?
C16 C18B C3 107.1(9) . . ?
C19B C18B C3 110.8(10) . . ?
C18B C19B H19D 109.5 . . ?
C18B C19B H19E 109.5 . . ?
H19D C19B H19E 109.5 . . ?
C18B C19B H19F 109.5 . . ?
H19D C19B H19F 109.5 . . ?
H19E C19B H19F 109.5 . . ?
C10 C20B C18B 107.3(11) . . ?
C10 C20B C21B 114.2(12) . . ?
C18B C20B C21B 113.0(13) . . ?
C10 C20B C6 108.7(9) . . ?
C18B C20B C6 103.2(11) . . ?
C21B C20B C6 109.8(10) . . ?
C20B C21B H21D 109.5 . . ?
C20B C21B H21E 109.5 . . ?
H21D C21B H21E 109.5 . . ?
C20B C21B H21F 109.5 . . ?
H21D C21B H21F 109.5 . . ?
H21E C21B H21F 109.5 . . ?
C12 O1B H12A 56.5 . . ?
C12 O1B H12B 55.4 . . ?
H12A O1B H12B 111.8 . . ?

loop_
_geom_bond_atom_site_label_1
_geom_bond_atom_site_label_2
_geom_bond_distance
_geom_bond_site_symmetry_2
_geom_bond_publ_flag
C1 C2 1.389(4) . ?
C1 C17 1.422(4) . ?
C1 C22 1.539(4) . ?
C2 C3 1.400(4) . ?
C2 H2A 0.9500 . ?
C3 C4 1.404(4) . ?
C3 C18A 1.506(5) . ?
C3 C18B 1.630(15) . ?
C4 C5 1.393(4) . ?
C4 H4A 0.9500 . ?
C5 C6 1.376(4) . ?
C5 H5A 0.9500 . ?
C6 C7 1.407(4) . ?
C6 C20A 1.516(4) . ?
C6 C20B 1.641(14) . ?
C7 C8 1.388(4) . ?
C7 H7A 0.9500 . ?
C8 C9 1.421(4) . ?
C8 C26 1.539(4) . ?
C9 C10 1.395(4) . ?
C9 H9A 0.9500 . ?
C10 C11 1.411(4) . ?
C10 C20B 1.480(14) . ?
C10 C20A 1.539(5) . ?
C11 C15 1.403(4) . ?
C11 C12 1.503(4) . ?
C12 O1B 1.195(11) . ?
C12 C13 1.537(4) . ?
C12 H12A 1.0656 . ?
C12 H12B 1.0690 . ?
C13 C14 1.513(4) . ?
C13 H13A 0.9900 . ?
C13 H13B 0.9900 . ?
C14 O1A 1.226(3) . ?
C14 C15 1.492(4) . ?
C14 H14A 0.9559 . ?
C14 H14B 0.9603 . ?
C15 C16 1.404(4) . ?
C16 C17 1.378(4) . ?
C16 C18B 1.531(14) . ?
C16 C18A 1.544(4) . ?
C17 H17A 0.9500 . ?
C22 C23 1.533(4) . ?
C22 C25 1.535(4) . ?
C22 C24 1.540(4) . ?
C23 H23A 0.9800 . ?
C23 H23B 0.9800 . ?
C23 H23C 0.9800 . ?
C24 H24A 0.9800 . ?
C24 H24B 0.9800 . ?
C24 H24C 0.9800 . ?
C25 H25A 0.9800 . ?
C25 H25B 0.9800 . ?
C25 H25C 0.9800 . ?
C26 C29 1.534(4) . ?
C26 C28 1.541(4) . ?
C26 C27 1.546(4) . ?
C27 H27A 0.9800 . ?
C27 H27B 0.9800 . ?
C27 H27C 0.9800 . ?
C28 H28A 0.9800 . ?
C28 H28B 0.9800 . ?
C28 H28C 0.9800 . ?
C29 H29A 0.9800 . ?
C29 H29B 0.9800 . ?
C29 H29C 0.9800 . ?
C18A C20A 1.547(5) . ?
C18A C19A 1.565(5) . ?
C19A H19A 0.9800 . ?
C19A H19B 0.9800 . ?
C19A H19C 0.9800 . ?
C20A C21A 1.558(5) . ?
C21A H21A 0.9800 . ?
C21A H21B 0.9800 . ?
C21A H21C 0.9800 . ?
O1A H14A 1.0110 . ?
O1A H14B 1.0417 . ?
C18B C20B 1.49(2) . ?
C18B C19B 1.60(2) . ?
C19B H19D 0.9800 . ?
C19B H19E 0.9800 . ?
C19B H19F 0.9800 . ?
C20B C21B 1.54(2) . ?
C21B H21D 0.9800 . ?
C21B H21E 0.9800 . ?
C21B H21F 0.9800 . ?
O1B H12A 1.0350 . ?
O1B H12B 1.0989 . ?
